data_2016750
loop_
_publ_author_name
'Lemmerer, Andreas'
'Billing, David G.'
'Robinson, Janine M.'

_publ_section_title
;
 Hydrogen-bonding one-dimensional chains containing the
 <i>R</i>~4~^2^(8) motif in the ammonium salts 1-naphthylammonium
 iodide and naphthalene-1,8-diyldiammonium diiodide
;
_journal_coeditor_code DN3092
_journal_issue 9
_journal_name_full 'Acta Crystallographica Section C'
_journal_page_first o481
_journal_page_last o484
_journal_paper_doi 10.1107/S0108270108023561
_journal_volume 64
_journal_year 2008
_chemical_formula_iupac 'C10 H10 N +, I -'
_chemical_formula_moiety 'C10 H10 N +, I -'
_chemical_formula_sum 'C10 H10 I N'
_chemical_formula_weight 271.09
_chemical_name_systematic
;
1-naphthylammonium iodide
;
_space_group_IT_number 60
_symmetry_cell_setting orthorhombic
_symmetry_space_group_name_Hall '-P 2n 2ab'
_symmetry_space_group_name_H-M 'P b c n'
_atom_sites_solution_hydrogens geom
_atom_sites_solution_primary direct
_atom_sites_solution_secondary difmap
_audit_creation_method 'WinGX routine CIF_UPDATE'
_cell_angle_alpha 90
_cell_angle_beta 90
_cell_angle_gamma 90
_cell_formula_units_Z 8
_cell_length_a 24.259(4)
_cell_length_b 11.469(2)
_cell_length_c 7.1937(12)
_cell_measurement_reflns_used 891
_cell_measurement_temperature 293(2)
_cell_measurement_theta_max 28.275
_cell_measurement_theta_min 2.519
_cell_volume 2001.5(6)
_computing_cell_refinement 'SAINT-Plus (Bruker, 1999)'
_computing_data_collection 'SMART (Bruker, 1998)'
_computing_data_reduction 'SAINT-Plus (Bruker, 1999)'
_computing_molecular_graphics
;
Ortep-3 for Windows (Farrugia, 1997) and DIAMOND (Brandenburg,
1999)
;
_computing_publication_material
;
WinGX (Farrugia, 1999) and PLATON (Spek, 2003)
;
_computing_structure_refinement 'SHELXL97 (Sheldrick, 2008)'
_computing_structure_solution 'SHELXS97 (Sheldrick, 2008)'
_diffrn_ambient_temperature 293(2)
_diffrn_measured_fraction_theta_full 1
_diffrn_measured_fraction_theta_max 1
_diffrn_measurement_device_type 'Bruker SMART 1K CCD area-detector'
_diffrn_measurement_method \w
_diffrn_radiation_monochromator graphite
_diffrn_radiation_type MoK\a
_diffrn_radiation_wavelength 0.71073
_diffrn_reflns_av_R_equivalents 0.0773
_diffrn_reflns_limit_h_max 28
_diffrn_reflns_limit_h_min -29
_diffrn_reflns_limit_k_max 12
_diffrn_reflns_limit_k_min -13
_diffrn_reflns_limit_l_max 8
_diffrn_reflns_limit_l_min -8
_diffrn_reflns_number 10172
_diffrn_reflns_theta_full 25.5
_diffrn_reflns_theta_max 25.5
_diffrn_reflns_theta_min 1.68
_diffrn_standards_number 0
_exptl_absorpt_coefficient_mu 3.146
_exptl_absorpt_correction_T_max 0.7058
_exptl_absorpt_correction_T_min 0.2928
_exptl_absorpt_correction_type integration
_exptl_absorpt_process_details 'XPREP (Bruker, 1999)'
_exptl_crystal_colour colourless
_exptl_crystal_density_diffrn 1.799
_exptl_crystal_density_method 'not measured'
_exptl_crystal_description plate
_exptl_crystal_F_000 1040
_exptl_crystal_size_max 0.5
_exptl_crystal_size_mid 0.23
_exptl_crystal_size_min 0.09
_refine_diff_density_max 1.048
_refine_diff_density_min -1.327
_refine_ls_extinction_method none
_refine_ls_goodness_of_fit_ref 1.326
_refine_ls_hydrogen_treatment constr
_refine_ls_matrix_type full
_refine_ls_number_parameters 110
_refine_ls_number_reflns 1870
_refine_ls_number_restraints 0
_refine_ls_restrained_S_all 1.326
_refine_ls_R_factor_gt 0.0548
_refine_ls_shift/su_max 0
_refine_ls_structure_factor_coef Fsqd
_refine_ls_weighting_details 'calc w=1/[\s^2^(Fo^2^)+(0.0416P)^2^+14.1602P] where P=(Fo^2^+2Fc^2^)/3'
_refine_ls_weighting_scheme calc
_refine_ls_wR_factor_ref 0.1388
_reflns_number_gt 1646
_reflns_number_total 1870
_reflns_threshold_expression I>2\s(I)
_cod_data_source_file dn3092.cif
_cod_data_source_block I
_cod_depositor_comments
;
The following automatic conversions were performed:
'_symmetry_cell_setting' value 'Orthorhombic' changed to 'orthorhombic'
according to '/home/saulius/struct/CIF-dictionaries/cif_core.dic'
dictionary named 'cif_core.dic' version 2.4.1 from 2010-06-29.

Automatic conversion script
Id: cif_fix_enum 1527 2010-12-29 10:47:43Z saulius 

The following automatic conversions were performed:

'_symmetry_cell_setting' value 'Orthorhombic' changed to
'orthorhombic' according to
/home/saulius/struct/CIF-dictionaries/cif_core.dic dictionary named
'cif_core.dic' version 2.4.1 from 2010-06-29.

Automatic conversion script
Id: cif_fix_values 1715 2011-07-08 13:25:40Z adriana 
;
_cod_original_sg_symbol_H-M Pbcn
_cod_database_code 2016750
_cod_database_fobs_code 2016750

loop_
_symmetry_equiv_pos_as_xyz
'x, y, z'
'-x+1/2, -y+1/2, z+1/2'
'x+1/2, -y+1/2, -z'
'-x, y, -z+1/2'
'-x, -y, -z'
'x-1/2, y-1/2, -z-1/2'
'-x-1/2, y-1/2, z'
'x, -y, z-1/2'

loop_
_atom_site_type_symbol
_atom_site_label
_atom_site_fract_x
_atom_site_fract_y
_atom_site_fract_z
_atom_site_U_iso_or_equiv
_atom_site_adp_type
_atom_site_calc_flag
_atom_site_refinement_flags
_atom_site_occupancy
C C1 0.4109(3) 0.2122(7) 0.5144(8) 0.0269(15) Uani d . 1
C C2 0.4468(3) 0.1292(6) 0.5712(9) 0.0305(16) Uani d . 1
H H2 0.4839 0.1476 0.5861 0.037 Uiso calc R 1
C C3 0.4283(3) 0.0158(7) 0.6077(10) 0.0340(17) Uani d . 1
H H3 0.4533 -0.041 0.6454 0.041 Uiso calc R 1
C C4 0.3742(3) -0.0119(7) 0.5884(10) 0.0359(18) Uani d . 1
H H4 0.3623 -0.0874 0.613 0.043 Uiso calc R 1
C C4A 0.3352(3) 0.0750(6) 0.5302(9) 0.0292(16) Uani d . 1
C C4B 0.3544(3) 0.1901(6) 0.4866(9) 0.0260(15) Uani d . 1
C C5 0.2790(4) 0.0478(8) 0.5025(11) 0.044(2) Uani d . 1
H H5 0.2663 -0.0265 0.5316 0.053 Uiso calc R 1
C C6 0.2426(4) 0.1297(8) 0.4330(13) 0.044(2) Uani d . 1
H H6 0.2057 0.1108 0.4139 0.052 Uiso calc R 1
C C7 0.2625(3) 0.2428(7) 0.3914(11) 0.0334(17) Uani d . 1
H H7 0.2382 0.2979 0.3439 0.04 Uiso calc R 1
C C8 0.3154(3) 0.2732(7) 0.4184(10) 0.0308(16) Uani d . 1
H H8 0.3267 0.3489 0.3924 0.037 Uiso calc R 1
N N1 0.4314(3) 0.3316(6) 0.4796(8) 0.0305(14) Uani d . 1
H H1A 0.4678 0.3336 0.4966 0.046 Uiso calc R 1
H H1B 0.4153 0.381 0.5579 0.046 Uiso calc R 1
H H1C 0.4237 0.3522 0.3632 0.046 Uiso calc R 1
I I1 0.422284(19) 0.36053(4) -0.00920(6) 0.0311(2) Uani d . 1

loop_
_atom_site_aniso_label
_atom_site_aniso_U_11
_atom_site_aniso_U_22
_atom_site_aniso_U_33
_atom_site_aniso_U_12
_atom_site_aniso_U_13
_atom_site_aniso_U_23
C1 0.040(4) 0.027(4) 0.014(3) -0.002(3) 0.000(3) -0.001(3)
C2 0.043(4) 0.034(4) 0.015(3) 0.007(3) -0.003(3) -0.002(3)
C3 0.048(5) 0.030(4) 0.024(3) 0.016(4) 0.000(3) 0.003(3)
C4 0.063(5) 0.021(4) 0.023(3) 0.002(4) 0.011(4) 0.002(3)
C4A 0.045(4) 0.028(4) 0.015(3) -0.005(3) 0.009(3) -0.003(3)
C4B 0.038(4) 0.023(3) 0.017(3) -0.001(3) 0.008(3) -0.006(3)
C5 0.055(5) 0.042(5) 0.035(4) -0.016(4) 0.019(4) -0.008(4)
C6 0.035(4) 0.055(6) 0.041(4) -0.009(4) 0.003(4) -0.010(4)
C7 0.021(4) 0.043(4) 0.036(4) 0.007(3) 0.001(3) -0.007(3)
C8 0.038(4) 0.027(4) 0.027(4) 0.006(3) 0.004(3) -0.002(3)
N1 0.036(3) 0.029(3) 0.026(3) -0.006(3) -0.002(3) -0.004(3)
I1 0.0370(3) 0.0336(3) 0.0227(3) 0.0007(2) 0.0002(2) -0.00115(19)

loop_
_atom_type_symbol
_atom_type_description
_atom_type_scat_dispersion_real
_atom_type_scat_dispersion_imag
_atom_type_scat_source
C C 0.0033 0.0016 'International Tables Vol C Tables 4.2.6.8 and 6.1.1.4'
H H 0 0 'International Tables Vol C Tables 4.2.6.8 and 6.1.1.4'
N N 0.0061 0.0033 'International Tables Vol C Tables 4.2.6.8 and 6.1.1.4'
Br Br -0.2901 2.4595 'International Tables Vol C Tables 4.2.6.8 and 6.1.1.4'
I I -0.4742 1.8119 'International Tables Vol C Tables 4.2.6.8 and 6.1.1.4'

loop_
_geom_angle_atom_site_label_1
_geom_angle_atom_site_label_2
_geom_angle_atom_site_label_3
_geom_angle
C2 C1 C4B 122.9(7)
C2 C1 N1 119.0(7)
C4B C1 N1 118.1(6)
C1 C2 C3 120.2(7)
C1 C2 H2 119.9
C3 C2 H2 119.9
C4 C3 C2 120.5(7)
C4 C3 H3 119.8
C2 C3 H3 119.8
C3 C4 C4A 120.3(7)
C3 C4 H4 119.9
C4A C4 H4 119.9
C5 C4A C4B 119.0(7)
C5 C4A C4 121.5(7)
C4B C4A C4 119.3(7)
C1 C4B C8 125.0(7)
C1 C4B C4A 116.7(7)
C8 C4B C4A 118.3(7)
C6 C5 C4A 121.2(8)
C6 C5 H5 119.4
C4A C5 H5 119.4
C5 C6 C7 118.7(7)
C5 C6 H6 120.7
C7 C6 H6 120.7
C8 C7 C6 122.2(7)
C8 C7 H7 118.9
C6 C7 H7 118.9
C7 C8 C4B 120.6(7)
C7 C8 H8 119.7
C4B C8 H8 119.7
C1 N1 H1A 109.5
C1 N1 H1B 109.5
H1A N1 H1B 109.5
C1 N1 H1C 109.5
H1A N1 H1C 109.5
H1B N1 H1C 109.5

loop_
_geom_bond_atom_site_label_1
_geom_bond_atom_site_label_2
_geom_bond_distance
C1 C2 1.353(11)
C1 C4B 1.407(10)
C1 N1 1.480(10)
C2 C3 1.401(11)
C2 H2 0.93
C3 C4 1.358(11)
C3 H3 0.93
C4 C4A 1.436(11)
C4 H4 0.93
C4A C5 1.413(12)
C4A C4B 1.435(10)
C4B C8 1.430(10)
C5 C6 1.384(13)
C5 H5 0.93
C6 C7 1.416(12)
C6 H6 0.93
C7 C8 1.343(10)
C7 H7 0.93
C8 H8 0.93
N1 H1A 0.89
N1 H1B 0.89
N1 H1C 0.89

loop_
_geom_hbond_atom_site_label_D
_geom_hbond_atom_site_label_H
_geom_hbond_atom_site_label_A
_geom_hbond_site_symmetry_A
_geom_hbond_distance_DH
_geom_hbond_distance_HA
_geom_hbond_distance_DA
_geom_hbond_angle_DHA
N1 H1A I1 4_655 0.89 2.69 3.570(6) 172
N1 H1B I1 8_566 0.89 3.01 3.538(7) 120
N1 H1B I1 1_556 0.89 3.13 3.699(6) 124
N1 H1C I1 . 0.89 2.68 3.539(6) 162

loop_
_geom_torsion_atom_site_label_1
_geom_torsion_atom_site_label_2
_geom_torsion_atom_site_label_3
_geom_torsion_atom_site_label_4
_geom_torsion
C4B C1 C2 C3 -0.9(10)
N1 C1 C2 C3 179.1(6)
C1 C2 C3 C4 -0.7(11)
C2 C3 C4 C4A 0.0(11)
C3 C4 C4A C5 177.7(7)
C3 C4 C4A C4B 2.1(10)
C2 C1 C4B C8 -176.9(7)
N1 C1 C4B C8 3.1(10)
C2 C1 C4B C4A 2.9(9)
N1 C1 C4B C4A -177.1(5)
C5 C4A C4B C1 -179.2(6)
C4 C4A C4B C1 -3.5(9)
C5 C4A C4B C8 0.6(9)
C4 C4A C4B C8 176.3(6)
C4B C4A C5 C6 0.6(11)
C4 C4A C5 C6 -175.1(7)
C4A C5 C6 C7 -0.7(12)
C5 C6 C7 C8 -0.4(12)
C6 C7 C8 C4B 1.6(11)
C1 C4B C8 C7 178.1(7)
C4A C4B C8 C7 -1.7(10)

loop_
_cod_related_entry_id
_cod_related_entry_database
_cod_related_entry_code
1 ChemSpider 30654119
